data_7235875
loop_
_publ_author_name
'Tero, Tiia-Riikka'
'Salorinne, Kirsi'
'Malola, Sami'
'H\"akkinen, Hannu'
'Nissinen, Maija'

_publ_section_title
;
 Solid state halogen bonded networks vs. dynamic assemblies in solution:
 explaining N&#x22EF;X interactions of multivalent building blocks
;
_journal_issue 43
_journal_name_full CrystEngComm
_journal_page_first 8231
_journal_paper_doi 10.1039/C5CE01144B
_journal_volume 17
_journal_year 2015
_chemical_formula_moiety 'C60 H60 N4 O8, C H Cl3, 2(C2 H3 N)'
_chemical_formula_sum 'C65 H67 Cl3 N6 O8'
_chemical_formula_weight 1166.60
_space_group_crystal_system triclinic
_space_group_IT_number 2
_space_group_name_Hall '-P 1'
_space_group_name_H-M_alt 'P -1'
_atom_sites_solution_hydrogens geom
_atom_sites_solution_primary direct
_atom_sites_solution_secondary difmap
_audit_creation_date 2014-09-08
_audit_creation_method
;
Olex2 1.2
(compiled 2014.05.21 svn.r2940 for OlexSys, GUI svn.r4846)
;
_audit_update_record
;
2015-01-22 deposited with the CCDC.
2015-09-04 downloaded from the CCDC.
;
_cell_angle_alpha 107.657(4)
_cell_angle_beta 95.015(3)
_cell_angle_gamma 95.481(3)
_cell_formula_units_Z 2
_cell_length_a 13.4640(6)
_cell_length_b 13.6873(6)
_cell_length_c 17.0771(6)
_cell_measurement_reflns_used 6408
_cell_measurement_temperature 170(2)
_cell_measurement_theta_max 28.5550
_cell_measurement_theta_min 2.1010
_cell_volume 2962.5(2)
_computing_cell_refinement
;
CrysAlisPro, Agilent Technologies,
Version 1.171.36.32 (release 02-08-2013 CrysAlis171 .NET)
(compiled Aug  2 2013,16:46:58)
;
_computing_data_collection
;
CrysAlisPro, Agilent Technologies,
Version 1.171.36.32 (release 02-08-2013 CrysAlis171 .NET)
(compiled Aug  2 2013,16:46:58)
;
_computing_data_reduction
;
CrysAlisPro, Agilent Technologies,
Version 1.171.36.32 (release 02-08-2013 CrysAlis171 .NET)
(compiled Aug  2 2013,16:46:58)
;
_computing_molecular_graphics 'Olex2 (Dolomanov et al., 2009)'
_computing_publication_material 'Olex2 (Dolomanov et al., 2009)'
_computing_structure_refinement 'XL (Sheldrick, 2008)'
_computing_structure_solution
;
XS, G.M. Sheldrick, Acta Cryst.
(2008). A64, 112-122
;
_diffrn_ambient_temperature 170.15
_diffrn_detector_area_resol_mean 16.0107
_diffrn_measured_fraction_theta_full 1.000
_diffrn_measured_fraction_theta_max 1.000
_diffrn_measurement_details
;
#__ type_ start__ end____ width___ exp.time_
  1 omega  -92.00    3.00   1.0000   60.0000
omega____ theta____ kappa____ phi______ frames
    -      -21.9470  -77.0000  150.0000 95

#__ type_ start__ end____ width___ exp.time_
  2 omega  -46.00   40.00   1.0000   60.0000
omega____ theta____ kappa____ phi______ frames
    -       23.0408  -57.0000 -150.0000 86

#__ type_ start__ end____ width___ exp.time_
  3 omega   -6.00   36.00   1.0000   60.0000
omega____ theta____ kappa____ phi______ frames
    -       23.0408   77.0000   90.0000 42

#__ type_ start__ end____ width___ exp.time_
  4 omega  -19.00   62.00   1.0000   60.0000
omega____ theta____ kappa____ phi______ frames
    -       23.0408  -99.0000  -30.0000 81

#__ type_ start__ end____ width___ exp.time_
  5 omega  -45.00   28.00   1.0000   60.0000
omega____ theta____ kappa____ phi______ frames
    -       23.0408  -37.0000   60.0000 73

#__ type_ start__ end____ width___ exp.time_
  6 omega   57.00   92.00   1.0000   60.0000
omega____ theta____ kappa____ phi______ frames
    -       23.0408   57.0000    0.0000 35
;
_diffrn_measurement_device_type 'SuperNova, Single source at offset, Eos'
_diffrn_measurement_method '\w scans'
_diffrn_orient_matrix_UB_11 0.0518737000
_diffrn_orient_matrix_UB_12 0.0194526000
_diffrn_orient_matrix_UB_13 0.0078946000
_diffrn_orient_matrix_UB_21 -0.0120249000
_diffrn_orient_matrix_UB_22 0.0503656000
_diffrn_orient_matrix_UB_23 0.0193480000
_diffrn_orient_matrix_UB_31 0.0028609000
_diffrn_orient_matrix_UB_32 -0.0096039000
_diffrn_orient_matrix_UB_33 0.0386309000
_diffrn_radiation_monochromator mirror
_diffrn_radiation_type MoK\a
_diffrn_radiation_wavelength 0.71073
_diffrn_reflns_av_R_equivalents 0.0358
_diffrn_reflns_av_unetI/netI 0.0654
_diffrn_reflns_limit_h_max 17
_diffrn_reflns_limit_h_min -17
_diffrn_reflns_limit_k_max 17
_diffrn_reflns_limit_k_min -17
_diffrn_reflns_limit_l_max 20
_diffrn_reflns_limit_l_min -21
_diffrn_reflns_number 23583
_diffrn_reflns_theta_full 26.70
_diffrn_reflns_theta_max 26.70
_diffrn_reflns_theta_min 2.05
_diffrn_source 'SuperNova (Mo) X-ray Source'
_exptl_absorpt_coefficient_mu 0.216
_exptl_absorpt_correction_T_max 1.00000
_exptl_absorpt_correction_T_min 0.55517
_exptl_absorpt_correction_type multi-scan
_exptl_absorpt_process_details
;
CrysAlisPro, Agilent Technologies,
Version 1.171.36.32 (release 02-08-2013 CrysAlis171 .NET)
(compiled Aug  2 2013,16:46:58)
Empirical absorption correction using spherical harmonics,
 implemented in SCALE3 ABSPACK scaling algorithm.
;
_exptl_crystal_colour 'clear colourless'
_exptl_crystal_density_diffrn 1.308
_exptl_crystal_density_method 'not measured'
_exptl_crystal_description irregular
_exptl_crystal_F_000 1228
_exptl_crystal_size_max 0.2
_exptl_crystal_size_mid 0.18
_exptl_crystal_size_min 0.08
_refine_diff_density_max 0.684
_refine_diff_density_min -0.979
_refine_diff_density_rms 0.073
_refine_ls_extinction_method none
_refine_ls_goodness_of_fit_ref 1.026
_refine_ls_hydrogen_treatment constr
_refine_ls_matrix_type full
_refine_ls_number_parameters 758
_refine_ls_number_reflns 12529
_refine_ls_number_restraints 0
_refine_ls_restrained_S_all 1.026
_refine_ls_R_factor_all 0.1178
_refine_ls_R_factor_gt 0.0794
_refine_ls_shift/su_max 0.000
_refine_ls_shift/su_mean 0.000
_refine_ls_structure_factor_coef Fsqd
_refine_ls_weighting_details 'calc w=1/[\s^2^(Fo^2^)+(0.1175P)^2^+2.8594P] where P=(Fo^2^+2Fc^2^)/3'
_refine_ls_weighting_scheme calc
_refine_ls_wR_factor_gt 0.2113
_refine_ls_wR_factor_ref 0.2483
_reflns_number_gt 8192
_reflns_number_total 12529
_reflns_threshold_expression >2sigma(I)
_cod_data_source_file c5ce01144b2.cif
_cod_data_source_block 2-MeCN
_cod_database_code 7235875
_chemical_oxdiff_formula 'C60 H60 N4 O8'
_chemical_oxdiff_usercomment tte-0270314-008
_reflns_odcompleteness_completeness 99.96
_reflns_odcompleteness_iscentric 1
_reflns_odcompleteness_theta 28.22
_olex2_refinement_description
;
1. Fixed Uiso
 At 1.2 times of:
  All C(H) groups, All C(H,H) groups
 At 1.5 times of:
  All C(H,H,H) groups
2. Others
 Fixed Sof: N22A(0.5) N22B(0.5)
3.a Ternary CH refined with riding coordinates:
 C7(H7), C14(H14), C21(H21), C28(H28), C100(H100)
3.b Secondary CH2 refined with riding coordinates:
 C41(H41A,H41B), C51(H51A,H51B), C61(H61A,H61B), C71(H71A,H71B)
3.c Aromatic/amide H refined with riding coordinates:
 C2(H2), C5(H5), C9(H9), C12(H12), C16(H16), C19(H19), C23(H23), C26(H26),
 C43(H43), C44(H44), C45(H45), C46(H46), C53(H53), C54(H54), C55(H55), C56(H56),
  C63(H63), C64(H64), C65(H65), C66(H66), C73(H73), C74(H74), C75(H75), C76(H76)
3.d Idealised Me refined as rotating group:
 C29(H29A,H29B,H29C), C30(H30A,H30B,H30C), C31(H31A,H31B,H31C), C32(H32A,H32B,
 H32C), C33(H33A,H33B,H33C), C34(H34A,H34B,H34C), C35(H35A,H35B,H35C), C36(H36A,
 H36B,H36C), C300(H30D,H30E,H30F), C200(H20A,H20B,H20C)
;
_ins_header
;
TITL data_2-MeCN in P-1 
REM P-1 (#2 in standard setting)
CELL 0.71073  13.464050  13.687265  17.077117 107.6574  95.0148  95.4814
ZERR    2.00   0.000578   0.000552   0.000647   0.0035   0.0033   0.0034
LATT  1
SFAC C H N O
UNIT 120.00 120.00 8.00 16.00
TREF
HKLF 4
END
;
_olex2_submission_special_instructions 'No special instructions were received'

loop_
_space_group_symop_id
_space_group_symop_operation_xyz
1 'x, y, z'
2 '-x, -y, -z'

loop_
_atom_site_label
_atom_site_type_symbol
_atom_site_fract_x
_atom_site_fract_y
_atom_site_fract_z
_atom_site_U_iso_or_equiv
_atom_site_adp_type
_atom_site_occupancy
_atom_site_calc_flag
_atom_site_disorder_assembly
_atom_site_disorder_group
_atom_site_refinement_flags_posn
C1 C 0.4415(2) 0.7701(2) 0.95969(18) 0.0253(6) Uani 1 d . . .
C2 C 0.4931(2) 0.7132(2) 1.00134(18) 0.0259(6) Uani 1 d . . .
H2 H 0.5082 0.6474 0.9699 0.031 Uiso 1 calc . . R
C3 C 0.5240(2) 0.7472(2) 1.08648(19) 0.0280(7) Uani 1 d . . .
C4 C 0.5027(2) 0.8453(3) 1.13077(19) 0.0313(7) Uani 1 d . . .
C5 C 0.4511(3) 0.9048(3) 1.09266(19) 0.0326(7) Uani 1 d . . .
H5 H 0.4372 0.9712 1.1239 0.039 Uiso 1 calc . . R
C6 C 0.4197(2) 0.8658(2) 1.00772(19) 0.0276(7) Uani 1 d . . .
C7 C 0.5782(2) 0.6853(3) 1.13266(19) 0.0295(7) Uani 1 d . . .
H7 H 0.6348 0.7338 1.1708 0.035 Uiso 1 calc . . R
C8 C 0.5101(2) 0.6470(2) 1.18706(18) 0.0265(6) Uani 1 d . . .
C9 C 0.4087(2) 0.6102(2) 1.16045(18) 0.0264(6) Uani 1 d . . .
H9 H 0.3817 0.6099 1.1071 0.032 Uiso 1 calc . . R
C10 C 0.3454(2) 0.5740(2) 1.20825(18) 0.0249(6) Uani 1 d . . .
C11 C 0.3862(2) 0.5753(3) 1.28711(18) 0.0293(7) Uani 1 d . . .
C12 C 0.4866(2) 0.6101(3) 1.3154(2) 0.0331(7) Uani 1 d . . .
H12 H 0.5140 0.6098 1.3685 0.040 Uiso 1 calc . . R
C13 C 0.5470(2) 0.6456(3) 1.26528(19) 0.0293(7) Uani 1 d . . .
C14 C 0.2353(2) 0.5313(2) 1.17617(17) 0.0232(6) Uani 1 d . . .
H14 H 0.1982 0.5419 1.2257 0.028 Uiso 1 calc . . R
C15 C 0.1877(2) 0.5898(2) 1.12306(17) 0.0217(6) Uani 1 d . . .
C16 C 0.1535(2) 0.5458(2) 1.03848(17) 0.0215(6) Uani 1 d . . .
H16 H 0.1608 0.4753 1.0124 0.026 Uiso 1 calc . . R
C17 C 0.1094(2) 0.6001(2) 0.99075(17) 0.0220(6) Uani 1 d . . .
C18 C 0.0980(2) 0.7027(2) 1.03063(18) 0.0239(6) Uani 1 d . . .
C19 C 0.1305(2) 0.7505(2) 1.11470(17) 0.0247(6) Uani 1 d . . .
H19 H 0.1221 0.8205 1.1409 0.030 Uiso 1 calc . . R
C20 C 0.1756(2) 0.6931(2) 1.15927(17) 0.0238(6) Uani 1 d . . .
C21 C 0.0780(2) 0.5554(2) 0.89752(17) 0.0231(6) Uani 1 d . . .
H21 H 0.0061 0.5657 0.8870 0.028 Uiso 1 calc . . R
C22 C 0.1394(2) 0.6163(2) 0.85266(17) 0.0233(6) Uani 1 d . . .
C23 C 0.2412(2) 0.6501(2) 0.87798(17) 0.0240(6) Uani 1 d . . .
H23 H 0.2716 0.6347 0.9245 0.029 Uiso 1 calc . . R
C24 C 0.3010(2) 0.7049(2) 0.83915(17) 0.0236(6) Uani 1 d . . .
C25 C 0.2543(2) 0.7268(2) 0.77131(18) 0.0284(7) Uani 1 d . . .
C26 C 0.1518(2) 0.6966(2) 0.74451(18) 0.0289(7) Uani 1 d . . .
H26 H 0.1208 0.7141 0.6993 0.035 Uiso 1 calc . . R
C27 C 0.0957(2) 0.6406(2) 0.78497(17) 0.0238(6) Uani 1 d . . .
C28 C 0.4134(2) 0.7344(2) 0.86604(18) 0.0266(6) Uani 1 d . . .
H28 H 0.4349 0.7941 0.8465 0.032 Uiso 1 calc . . R
C29 C 0.6248(3) 0.5952(3) 1.0777(2) 0.0384(8) Uani 1 d . . .
H29A H 0.5716 0.5451 1.0396 0.058 Uiso 1 calc . . GR
H29B H 0.6609 0.5614 1.1125 0.058 Uiso 1 calc . . GR
H29C H 0.6719 0.6214 1.0459 0.058 Uiso 1 calc . . GR
C30 C 0.2279(2) 0.4146(2) 1.13428(19) 0.0275(6) Uani 1 d . . .
H30A H 0.1577 0.3866 1.1127 0.041 Uiso 1 calc . . GR
H30B H 0.2520 0.3818 1.1747 0.041 Uiso 1 calc . . GR
H30C H 0.2692 0.4006 1.0886 0.041 Uiso 1 calc . . GR
C31 C 0.0843(2) 0.4402(2) 0.86167(18) 0.0272(7) Uani 1 d . . .
H31A H 0.1544 0.4275 0.8692 0.041 Uiso 1 calc . . GR
H31B H 0.0594 0.4166 0.8025 0.041 Uiso 1 calc . . GR
H31C H 0.0432 0.4023 0.8903 0.041 Uiso 1 calc . . GR
C32 C 0.4683(3) 0.6442(3) 0.8203(2) 0.0359(8) Uani 1 d . . .
H32A H 0.5410 0.6633 0.8357 0.054 Uiso 1 calc . . GR
H32B H 0.4522 0.6291 0.7604 0.054 Uiso 1 calc . . GR
H32C H 0.4466 0.5828 0.8357 0.054 Uiso 1 calc . . GR
C33 C 0.5255(4) 0.9818(3) 1.2600(2) 0.0568(12) Uani 1 d . . .
H33A H 0.5612 1.0296 1.2361 0.085 Uiso 1 calc . . GR
H33B H 0.5537 0.9966 1.3179 0.085 Uiso 1 calc . . GR
H33C H 0.4540 0.9905 1.2574 0.085 Uiso 1 calc . . GR
C34 C 0.3537(3) 0.5621(4) 1.4190(2) 0.0667(15) Uani 1 d . . .
H34A H 0.4079 0.5212 1.4257 0.100 Uiso 1 calc . . GR
H34B H 0.2973 0.5443 1.4469 0.100 Uiso 1 calc . . GR
H34C H 0.3785 0.6359 1.4435 0.100 Uiso 1 calc . . GR
C35 C 0.0750(4) 0.8622(3) 1.0075(3) 0.0583(12) Uani 1 d . . .
H35A H 0.0491 0.8883 0.9633 0.087 Uiso 1 calc . . GR
H35B H 0.1482 0.8801 1.0187 0.087 Uiso 1 calc . . GR
H35C H 0.0446 0.8937 1.0578 0.087 Uiso 1 calc . . GR
C36 C 0.2727(3) 0.7981(4) 0.6606(2) 0.0535(11) Uani 1 d . . .
H36A H 0.2472 0.7317 0.6185 0.080 Uiso 1 calc . . GR
H36B H 0.3240 0.8354 0.6393 0.080 Uiso 1 calc . . GR
H36C H 0.2172 0.8393 0.6737 0.080 Uiso 1 calc . . GR
C41 C 0.3401(3) 1.0163(2) 1.0133(2) 0.0331(7) Uani 1 d . . .
H41A H 0.4009 1.0674 1.0360 0.040 Uiso 1 calc . . R
H41B H 0.3065 1.0069 1.0603 0.040 Uiso 1 calc . . R
C42 C 0.2705(3) 1.0552(3) 0.9601(2) 0.0337(7) Uani 1 d . . .
C43 C 0.2278(4) 0.9958(4) 0.8809(3) 0.0635(13) Uani 1 d . . .
H43 H 0.2445 0.9282 0.8568 0.076 Uiso 1 calc . . R
C44 C 0.1610(5) 1.0365(4) 0.8383(3) 0.0778(17) Uani 1 d . . .
H44 H 0.1327 0.9945 0.7843 0.093 Uiso 1 calc . . R
C45 C 0.1735(3) 1.1855(3) 0.9416(2) 0.0489(10) Uani 1 d . . .
H45 H 0.1550 1.2528 0.9639 0.059 Uiso 1 calc . . R
C46 C 0.2413(3) 1.1521(3) 0.9901(2) 0.0428(9) Uani 1 d . . .
H46 H 0.2678 1.1959 1.0440 0.051 Uiso 1 calc . . R
C51 C 0.6694(3) 0.7711(3) 1.3598(2) 0.0447(9) Uani 1 d . . .
H51A H 0.6495 0.7591 1.4109 0.054 Uiso 1 calc . . R
H51B H 0.6305 0.8240 1.3480 0.054 Uiso 1 calc . . R
C52 C 0.7806(3) 0.8073(3) 1.3706(2) 0.0373(8) Uani 1 d . . .
C53 C 0.8292(3) 0.8118(4) 1.3037(2) 0.0504(10) Uani 1 d . . .
H53 H 0.7935 0.7889 1.2495 0.060 Uiso 1 calc . . R
C54 C 0.9303(3) 0.8499(4) 1.3161(3) 0.0527(11) Uani 1 d . . .
H54 H 0.9625 0.8527 1.2694 0.063 Uiso 1 calc . . R
C55 C 0.9374(3) 0.8754(3) 1.4537(2) 0.0437(9) Uani 1 d . . .
H55 H 0.9751 0.8969 1.5071 0.052 Uiso 1 calc . . R
C56 C 0.8374(3) 0.8387(3) 1.4472(2) 0.0377(8) Uani 1 d . . .
H56 H 0.8078 0.8351 1.4948 0.045 Uiso 1 calc . . R
C61 C 0.2258(3) 0.8431(3) 1.2773(2) 0.0452(10) Uani 1 d . . .
H61A H 0.1606 0.8712 1.2806 0.054 Uiso 1 calc . . R
H61B H 0.2655 0.8739 1.2426 0.054 Uiso 1 calc . . R
C62 C 0.2820(3) 0.8683(2) 1.36268(19) 0.0336(8) Uani 1 d . . .
C63 C 0.3793(3) 0.8477(3) 1.3750(2) 0.0425(9) Uani 1 d . . .
H63 H 0.4133 0.8167 1.3291 0.051 Uiso 1 calc . . R
C64 C 0.4268(3) 0.8726(3) 1.4548(2) 0.0464(9) Uani 1 d . . .
H64 H 0.4941 0.8582 1.4619 0.056 Uiso 1 calc . . R
C65 C 0.2907(3) 0.9349(3) 1.5097(2) 0.0451(9) Uani 1 d . . .
H65 H 0.2582 0.9653 1.5567 0.054 Uiso 1 calc . . R
C66 C 0.2375(3) 0.9133(3) 1.4321(2) 0.0401(8) Uani 1 d . . .
H66 H 0.1707 0.9294 1.4268 0.048 Uiso 1 calc . . R
C71 C -0.0567(3) 0.6369(3) 0.69747(19) 0.0332(7) Uani 1 d . . .
H71A H -0.1234 0.5946 0.6786 0.040 Uiso 1 calc . . R
H71B H -0.0181 0.6241 0.6494 0.040 Uiso 1 calc . . R
C72 C -0.0711(3) 0.7495(3) 0.7266(2) 0.0333(7) Uani 1 d . . .
C73 C -0.0826(3) 0.7990(3) 0.8078(2) 0.0406(8) Uani 1 d . . .
H73 H -0.0775 0.7637 0.8478 0.049 Uiso 1 calc . . R
C74 C -0.1017(3) 0.9005(3) 0.8305(3) 0.0516(10) Uani 1 d . . .
H74 H -0.1113 0.9325 0.8866 0.062 Uiso 1 calc . . R
C75 C -0.0949(3) 0.9091(3) 0.7011(3) 0.0539(11) Uani 1 d . . .
H75 H -0.0980 0.9473 0.6631 0.065 Uiso 1 calc . . R
C76 C -0.0774(3) 0.8065(3) 0.6716(2) 0.0455(9) Uani 1 d . . .
H76 H -0.0698 0.7758 0.6149 0.055 Uiso 1 calc . . R
C100 C 0.3701(4) 0.2356(4) 0.3549(3) 0.0693(13) Uani 1 d . . .
H100 H 0.3193 0.2828 0.3757 0.083 Uiso 1 calc . . R
C300 C 0.0946(4) 0.6483(3) 0.3732(3) 0.0625(13) Uani 1 d . . .
H30D H 0.0532 0.5906 0.3306 0.094 Uiso 1 calc . . GR
H30E H 0.1657 0.6444 0.3662 0.094 Uiso 1 calc . . GR
H30F H 0.0763 0.7138 0.3678 0.094 Uiso 1 calc . . GR
C301 C 0.0775(4) 0.6427(4) 0.4541(3) 0.0622(12) Uani 1 d . . .
N1 N 0.1328(3) 1.1298(3) 0.8663(2) 0.0619(10) Uani 1 d . . .
N2 N 0.9846(2) 0.8827(3) 1.3904(2) 0.0512(9) Uani 1 d . . .
N3 N 0.3845(3) 0.9155(3) 1.52226(18) 0.0452(8) Uani 1 d . . .
N4 N -0.1076(3) 0.9569(3) 0.7792(2) 0.0567(9) Uani 1 d . . .
C200 C 0.1976(6) 0.4589(5) 0.6342(4) 0.104(2) Uani 1 d A . .
H20A H 0.1751 0.4051 0.6580 0.156 Uiso 1 calc . . GR
H20B H 0.1408 0.4947 0.6236 0.156 Uiso 1 calc . . GR
H20C H 0.2504 0.5086 0.6731 0.156 Uiso 1 calc . . GR
C201 C 0.2354(6) 0.4138(4) 0.5601(5) 0.097(2) Uani 1 d . . .
N22A N 0.2379(11) 0.3743(12) 0.4843(9) 0.087(4) Uani 0.50 d A 1 .
N22B N 0.2915(13) 0.3797(13) 0.5158(10) 0.100(5) Uani 0.50 d A 2 .
N302 N 0.0657(4) 0.6392(6) 0.5176(3) 0.114(2) Uani 1 d . . .
O4 O 0.53655(19) 0.87828(19) 1.21445(13) 0.0401(6) Uani 1 d . . .
O6 O 0.36792(18) 0.92088(17) 0.96612(13) 0.0343(5) Uani 1 d . . .
O11 O 0.32063(18) 0.5401(2) 1.33276(14) 0.0399(6) Uani 1 d . . .
O13 O 0.64960(16) 0.67716(19) 1.29214(13) 0.0341(5) Uani 1 d . . .
O18 O 0.05047(17) 0.75360(16) 0.98263(12) 0.0291(5) Uani 1 d . . .
O20 O 0.20980(17) 0.73456(16) 1.24276(12) 0.0296(5) Uani 1 d . . .
O25 O 0.31532(18) 0.78047(19) 0.73295(13) 0.0364(6) Uani 1 d . . .
O27 O -0.00541(16) 0.60428(16) 0.75999(13) 0.0286(5) Uani 1 d . . .
Cl1 Cl 0.35341(13) 0.19527(14) 0.24609(9) 0.0975(6) Uani 1 d . . .
Cl2 Cl 0.48850(15) 0.30227(19) 0.39122(12) 0.1272(8) Uani 1 d . . .
Cl3 Cl 0.35102(11) 0.12744(11) 0.38986(8) 0.0747(4) Uani 1 d . . .

loop_
_atom_site_aniso_label
_atom_site_aniso_U_11
_atom_site_aniso_U_22
_atom_site_aniso_U_33
_atom_site_aniso_U_23
_atom_site_aniso_U_13
_atom_site_aniso_U_12
C1 0.0208(14) 0.0301(16) 0.0238(14) 0.0082(12) 0.0047(12) -0.0041(12)
C2 0.0211(14) 0.0293(16) 0.0274(15) 0.0103(12) 0.0044(12) -0.0023(12)
C3 0.0213(15) 0.0330(17) 0.0297(15) 0.0115(13) 0.0040(12) -0.0030(12)
C4 0.0299(17) 0.0341(18) 0.0272(15) 0.0093(13) 0.0013(13) -0.0051(13)
C5 0.0374(18) 0.0281(17) 0.0281(16) 0.0048(13) 0.0022(14) -0.0009(14)
C6 0.0274(16) 0.0267(16) 0.0299(16) 0.0124(13) 0.0035(13) -0.0027(12)
C7 0.0199(15) 0.0390(18) 0.0293(16) 0.0133(14) -0.0003(12) -0.0032(13)
C8 0.0247(15) 0.0287(16) 0.0260(15) 0.0086(12) 0.0032(12) 0.0026(12)
C9 0.0257(15) 0.0312(17) 0.0220(14) 0.0092(12) -0.0003(12) 0.0024(13)
C10 0.0251(15) 0.0259(15) 0.0242(14) 0.0088(12) 0.0022(12) 0.0031(12)
C11 0.0293(16) 0.0354(18) 0.0257(15) 0.0144(13) 0.0038(13) -0.0003(13)
C12 0.0306(17) 0.0425(19) 0.0271(16) 0.0149(14) -0.0022(13) 0.0017(14)
C13 0.0209(15) 0.0343(17) 0.0310(16) 0.0097(13) -0.0012(13) 0.0010(13)
C14 0.0239(15) 0.0242(15) 0.0223(14) 0.0086(12) 0.0040(12) 0.0017(12)
C15 0.0191(14) 0.0253(15) 0.0217(13) 0.0090(11) 0.0035(11) 0.0023(11)
C16 0.0200(14) 0.0246(15) 0.0206(13) 0.0077(11) 0.0050(11) 0.0019(11)
C17 0.0199(14) 0.0248(15) 0.0215(14) 0.0073(11) 0.0065(11) 0.0010(11)
C18 0.0228(15) 0.0281(16) 0.0234(14) 0.0119(12) 0.0026(12) 0.0029(12)
C19 0.0281(15) 0.0240(15) 0.0225(14) 0.0074(12) 0.0047(12) 0.0036(12)
C20 0.0246(15) 0.0275(15) 0.0182(13) 0.0065(11) 0.0041(11) -0.0008(12)
C21 0.0233(15) 0.0252(15) 0.0208(14) 0.0084(11) 0.0002(11) 0.0018(12)
C22 0.0274(15) 0.0222(14) 0.0207(13) 0.0070(11) 0.0047(12) 0.0029(12)
C23 0.0303(16) 0.0239(15) 0.0185(13) 0.0077(11) 0.0027(12) 0.0038(12)
C24 0.0273(15) 0.0219(14) 0.0202(13) 0.0049(11) 0.0034(12) 0.0010(12)
C25 0.0365(17) 0.0255(16) 0.0227(14) 0.0077(12) 0.0067(13) -0.0009(13)
C26 0.0373(18) 0.0274(16) 0.0214(14) 0.0080(12) 0.0012(13) 0.0029(13)
C27 0.0266(15) 0.0223(14) 0.0203(13) 0.0051(11) -0.0008(12) 0.0013(12)
C28 0.0288(16) 0.0291(16) 0.0254(15) 0.0129(13) 0.0090(12) 0.0018(13)
C29 0.0297(17) 0.054(2) 0.0383(18) 0.0209(17) 0.0100(15) 0.0136(16)
C30 0.0283(16) 0.0258(16) 0.0292(15) 0.0108(12) 0.0026(13) 0.0013(12)
C31 0.0296(16) 0.0283(16) 0.0221(14) 0.0074(12) 0.0011(12) -0.0005(13)
C32 0.0378(19) 0.044(2) 0.0274(16) 0.0105(14) 0.0086(14) 0.0094(15)
C33 0.085(3) 0.041(2) 0.0322(19) 0.0015(17) -0.009(2) -0.002(2)
C34 0.055(3) 0.117(4) 0.036(2) 0.045(2) -0.0020(19) -0.015(3)
C35 0.084(3) 0.0295(19) 0.057(2) 0.0211(18) -0.026(2) -0.006(2)
C36 0.058(3) 0.070(3) 0.038(2) 0.036(2) -0.0040(18) -0.017(2)
C41 0.0347(18) 0.0274(17) 0.0343(17) 0.0067(13) 0.0050(14) -0.0006(14)
C42 0.0389(19) 0.0309(18) 0.0334(17) 0.0126(14) 0.0093(14) 0.0018(14)
C43 0.092(4) 0.053(3) 0.040(2) 0.0021(19) -0.009(2) 0.037(3)
C44 0.114(5) 0.069(3) 0.041(2) 0.000(2) -0.015(3) 0.044(3)
C45 0.060(3) 0.039(2) 0.050(2) 0.0139(18) 0.009(2) 0.0155(19)
C46 0.049(2) 0.0334(19) 0.042(2) 0.0063(16) 0.0041(17) 0.0053(16)
C51 0.0314(19) 0.053(2) 0.0389(19) 0.0016(17) 0.0024(15) -0.0024(17)
C52 0.0326(18) 0.0366(19) 0.0376(18) 0.0065(15) 0.0008(15) 0.0003(15)
C53 0.035(2) 0.075(3) 0.039(2) 0.019(2) -0.0011(16) -0.0050(19)
C54 0.037(2) 0.076(3) 0.046(2) 0.025(2) 0.0033(18) -0.007(2)
C55 0.040(2) 0.047(2) 0.0383(19) 0.0115(16) -0.0091(16) -0.0035(17)
C56 0.0377(19) 0.0372(19) 0.0335(17) 0.0058(15) 0.0032(15) 0.0014(15)
C61 0.072(3) 0.0242(17) 0.0325(18) 0.0039(14) -0.0113(18) 0.0039(17)
C62 0.048(2) 0.0237(16) 0.0267(16) 0.0082(13) -0.0028(15) 0.0004(14)
C63 0.050(2) 0.047(2) 0.0314(18) 0.0107(16) 0.0092(16) 0.0117(18)
C64 0.036(2) 0.062(3) 0.042(2) 0.0176(19) -0.0001(17) 0.0093(18)
C65 0.062(3) 0.045(2) 0.0307(18) 0.0121(16) 0.0143(17) 0.0118(19)
C66 0.040(2) 0.040(2) 0.0416(19) 0.0149(16) 0.0033(16) 0.0055(16)
C71 0.0379(18) 0.0329(18) 0.0265(15) 0.0092(13) -0.0049(14) 0.0019(14)
C72 0.0339(18) 0.0339(18) 0.0336(17) 0.0141(14) -0.0006(14) 0.0041(14)
C73 0.049(2) 0.0334(19) 0.0390(19) 0.0120(15) 0.0037(16) 0.0039(16)
C74 0.067(3) 0.036(2) 0.048(2) 0.0078(17) 0.004(2) 0.0065(19)
C75 0.069(3) 0.045(2) 0.055(2) 0.027(2) 0.000(2) 0.012(2)
C76 0.059(2) 0.045(2) 0.0350(19) 0.0170(17) 0.0011(17) 0.0117(19)
C100 0.064(3) 0.067(3) 0.083(3) 0.027(3) 0.020(3) 0.013(2)
C300 0.099(4) 0.049(3) 0.047(2) 0.018(2) 0.026(2) 0.015(2)
C301 0.059(3) 0.077(3) 0.042(2) 0.009(2) 0.008(2) -0.006(2)
N1 0.086(3) 0.061(2) 0.0433(19) 0.0176(17) 0.0043(19) 0.035(2)
N2 0.0372(17) 0.062(2) 0.0501(19) 0.0186(17) -0.0062(15) -0.0085(16)
N3 0.051(2) 0.050(2) 0.0293(15) 0.0096(14) -0.0047(14) 0.0006(15)
N4 0.070(2) 0.0376(19) 0.061(2) 0.0143(17) -0.0007(19) 0.0126(17)
C200 0.125(6) 0.086(4) 0.089(4) -0.004(3) 0.017(4) 0.051(4)
C201 0.128(6) 0.051(3) 0.119(6) 0.024(3) 0.060(5) 0.019(3)
N22A 0.109(11) 0.061(7) 0.091(10) 0.020(7) 0.032(8) -0.002(7)
N22B 0.147(15) 0.096(10) 0.092(11) 0.054(9) 0.065(10) 0.061(11)
N302 0.098(4) 0.192(6) 0.045(2) 0.038(3) 0.009(2) -0.020(4)
O4 0.0511(15) 0.0374(14) 0.0254(11) 0.0050(10) -0.0054(11) -0.0003(11)
O6 0.0453(14) 0.0269(12) 0.0297(11) 0.0075(9) 0.0020(10) 0.0069(10)
O11 0.0336(13) 0.0611(17) 0.0290(12) 0.0245(11) 0.0001(10) -0.0063(12)
O13 0.0214(11) 0.0460(14) 0.0313(12) 0.0093(10) -0.0023(9) 0.0020(10)
O18 0.0386(12) 0.0231(11) 0.0254(10) 0.0085(9) -0.0013(9) 0.0049(9)
O20 0.0408(13) 0.0238(11) 0.0211(10) 0.0049(8) -0.0013(9) 0.0013(9)
O25 0.0412(14) 0.0434(14) 0.0291(11) 0.0220(10) 0.0033(10) -0.0073(11)
O27 0.0284(11) 0.0291(11) 0.0281(11) 0.0124(9) -0.0051(9) -0.0004(9)
Cl1 0.1004(11) 0.1215(13) 0.0763(9) 0.0559(9) -0.0108(8) -0.0200(10)
Cl2 0.1042(13) 0.1614(19) 0.0973(12) 0.0417(12) -0.0204(10) -0.0475(13)
Cl3 0.0873(9) 0.0841(9) 0.0671(8) 0.0375(7) 0.0226(7) 0.0236(7)

loop_
_atom_type_symbol
_atom_type_description
_atom_type_scat_dispersion_real
_atom_type_scat_dispersion_imag
_atom_type_scat_source
C C 0.0033 0.0016 'International Tables Vol C Tables 4.2.6.8 and 6.1.1.4'
H H 0.0000 0.0000 'International Tables Vol C Tables 4.2.6.8 and 6.1.1.4'
N N 0.0061 0.0033 'International Tables Vol C Tables 4.2.6.8 and 6.1.1.4'
O O 0.0106 0.0060 'International Tables Vol C Tables 4.2.6.8 and 6.1.1.4'
Cl Cl 0.1484 0.1585 'International Tables Vol C Tables 4.2.6.8 and 6.1.1.4'

loop_
_geom_angle_atom_site_label_1
_geom_angle_atom_site_label_2
_geom_angle_atom_site_label_3
_geom_angle
C2 C1 C28 123.3(3)
C6 C1 C2 116.6(3)
C6 C1 C28 120.1(3)
C1 C2 C3 124.0(3)
C2 C3 C4 116.6(3)
C2 C3 C7 124.5(3)
C4 C3 C7 118.9(3)
C5 C4 C3 121.8(3)
O4 C4 C3 115.4(3)
O4 C4 C5 122.8(3)
C4 C5 C6 119.1(3)
C1 C6 C5 121.9(3)
O6 C6 C1 116.1(3)
O6 C6 C5 122.0(3)
C3 C7 C8 111.3(3)
C3 C7 C29 114.7(3)
C8 C7 C29 110.2(3)
C9 C8 C7 121.9(3)
C13 C8 C7 121.3(3)
C13 C8 C9 116.8(3)
C10 C9 C8 123.1(3)
C9 C10 C11 117.8(3)
C9 C10 C14 121.7(3)
C11 C10 C14 120.4(3)
C12 C11 C10 120.9(3)
O11 C11 C10 115.9(3)
O11 C11 C12 123.3(3)
C11 C12 C13 119.2(3)
C8 C13 O13 118.2(3)
C12 C13 C8 122.2(3)
C12 C13 O13 119.5(3)
C15 C14 C10 112.3(2)
C15 C14 C30 114.7(2)
C30 C14 C10 108.8(2)
C16 C15 C14 123.9(3)
C20 C15 C14 119.3(2)
C20 C15 C16 116.8(3)
C17 C16 C15 123.3(3)
C16 C17 C18 117.3(3)
C16 C17 C21 123.9(3)
C18 C17 C21 118.7(3)
C17 C18 C19 121.9(3)
O18 C18 C17 116.2(2)
O18 C18 C19 122.0(3)
C20 C19 C18 118.5(3)
C19 C20 C15 122.2(3)
O20 C20 C15 115.6(3)
O20 C20 C19 122.1(3)
C17 C21 C22 109.8(2)
C31 C21 C17 114.3(2)
C31 C21 C22 110.6(2)
C23 C22 C21 121.2(3)
C23 C22 C27 117.4(3)
C27 C22 C21 121.4(3)
C24 C23 C22 123.7(3)
C23 C24 C25 116.9(3)
C23 C24 C28 121.6(3)
C25 C24 C28 121.3(3)
C24 C25 C26 121.6(3)
O25 C25 C24 116.0(3)
O25 C25 C26 122.4(3)
C27 C26 C25 119.1(3)
C26 C27 C22 121.2(3)
O27 C27 C22 116.2(3)
O27 C27 C26 122.6(3)
C1 C28 C32 113.2(3)
C24 C28 C1 113.6(2)
C24 C28 C32 108.8(3)
O6 C41 C42 109.8(3)
C43 C42 C41 123.0(3)
C46 C42 C41 120.4(3)
C46 C42 C43 116.5(3)
C44 C43 C42 118.7(4)
N1 C44 C43 125.3(4)
N1 C45 C46 124.0(4)
C42 C46 C45 119.9(3)
O13 C51 C52 107.6(3)
C53 C52 C51 120.8(3)
C56 C52 C51 121.9(3)
C56 C52 C53 117.3(3)
C52 C53 C54 119.4(4)
N2 C54 C53 123.2(4)
N2 C55 C56 124.2(3)
C55 C56 C52 119.3(3)
O20 C61 C62 107.4(3)
C63 C62 C61 122.0(3)
C66 C62 C61 120.9(3)
C66 C62 C63 117.1(3)
C62 C63 C64 119.2(3)
N3 C64 C63 124.2(4)
N3 C65 C66 123.8(3)
C62 C66 C65 119.7(4)
O27 C71 C72 113.1(3)
C73 C72 C71 121.4(3)
C73 C72 C76 117.4(3)
C76 C72 C71 121.2(3)
C72 C73 C74 119.2(4)
N4 C74 C73 124.5(4)
N4 C75 C76 124.0(4)
C75 C76 C72 118.8(4)
Cl1 C100 Cl3 109.7(3)
Cl2 C100 Cl1 109.7(3)
Cl2 C100 Cl3 111.3(3)
N302 C301 C300 178.9(6)
C45 N1 C44 115.5(4)
C55 N2 C54 116.5(3)
C65 N3 C64 116.1(3)
C75 N4 C74 115.9(4)
N22A C201 C200 159.6(11)
N22B C201 C200 159.3(13)
N22B C201 N22A 41.1(8)
C4 O4 C33 117.0(3)
C6 O6 C41 117.8(2)
C11 O11 C34 116.7(3)
C13 O13 C51 113.3(3)
C18 O18 C35 116.6(2)
C20 O20 C61 117.9(2)
C25 O25 C36 117.9(3)
C27 O27 C71 118.5(2)

loop_
_geom_bond_atom_site_label_1
_geom_bond_atom_site_label_2
_geom_bond_distance
C1 C2 1.396(4)
C1 C6 1.392(4)
C1 C28 1.524(4)
C2 C3 1.396(4)
C3 C4 1.398(5)
C3 C7 1.515(4)
C4 C5 1.385(5)
C4 O4 1.382(4)
C5 C6 1.395(4)
C6 O6 1.378(4)
C7 C8 1.527(4)
C7 C29 1.531(5)
C8 C9 1.395(4)
C8 C13 1.390(4)
C9 C10 1.387(4)
C10 C11 1.404(4)
C10 C14 1.529(4)
C11 C12 1.382(5)
C11 O11 1.374(4)
C12 C13 1.389(5)
C13 O13 1.400(4)
C14 C15 1.521(4)
C14 C30 1.528(4)
C15 C16 1.401(4)
C15 C20 1.393(4)
C16 C17 1.391(4)
C17 C18 1.393(4)
C17 C21 1.526(4)
C18 C19 1.395(4)
C18 O18 1.381(3)
C19 C20 1.391(4)
C20 O20 1.382(3)
C21 C22 1.526(4)
C21 C31 1.522(4)
C22 C23 1.390(4)
C22 C27 1.395(4)
C23 C24 1.390(4)
C24 C25 1.395(4)
C24 C28 1.522(4)
C25 C26 1.396(5)
C25 O25 1.384(4)
C26 C27 1.392(4)
C27 O27 1.386(4)
C28 C32 1.540(4)
C33 O4 1.424(5)
C34 O11 1.432(4)
C35 O18 1.414(4)
C36 O25 1.414(4)
C41 C42 1.493(5)
C41 O6 1.415(4)
C42 C43 1.388(5)
C42 C46 1.378(5)
C43 C44 1.369(6)
C44 N1 1.326(6)
C45 C46 1.380(5)
C45 N1 1.318(5)
C51 C52 1.509(5)
C51 O13 1.427(4)
C52 C53 1.380(5)
C52 C56 1.378(5)
C53 C54 1.384(5)
C54 N2 1.332(5)
C55 C56 1.374(5)
C55 N2 1.326(5)
C61 C62 1.507(4)
C61 O20 1.409(4)
C62 C63 1.378(5)
C62 C66 1.377(5)
C63 C64 1.381(5)
C64 N3 1.328(5)
C65 C66 1.381(5)
C65 N3 1.328(5)
C71 C72 1.507(5)
C71 O27 1.426(4)
C72 C73 1.375(5)
C72 C76 1.393(5)
C73 C74 1.381(5)
C74 N4 1.333(5)
C75 C76 1.392(6)
C75 N4 1.330(5)
C100 Cl1 1.758(5)
C100 Cl2 1.722(5)
C100 Cl3 1.761(5)
C300 C301 1.445(6)
C301 N302 1.124(6)
C200 C201 1.393(9)
C201 N22A 1.247(16)
C201 N22B 1.146(16)

loop_
_geom_torsion_atom_site_label_1
_geom_torsion_atom_site_label_2
_geom_torsion_atom_site_label_3
_geom_torsion_atom_site_label_4
_geom_torsion
C1 C2 C3 C4 -1.4(4)
C1 C2 C3 C7 178.7(3)
C1 C6 O6 C41 177.0(3)
C2 C1 C6 C5 2.3(4)
C2 C1 C6 O6 -179.4(3)
C2 C1 C28 C24 111.1(3)
C2 C1 C28 C32 -13.6(4)
C2 C3 C4 C5 1.8(5)
C2 C3 C4 O4 -178.2(3)
C2 C3 C7 C8 -109.0(3)
C2 C3 C7 C29 16.9(4)
C3 C4 C5 C6 -0.2(5)
C3 C4 O4 C33 173.7(3)
C3 C7 C8 C9 40.0(4)
C3 C7 C8 C13 -141.1(3)
C4 C3 C7 C8 71.1(4)
C4 C3 C7 C29 -163.0(3)
C4 C5 C6 C1 -1.9(5)
C4 C5 C6 O6 179.9(3)
C5 C4 O4 C33 -6.3(5)
C5 C6 O6 C41 -4.8(4)
C6 C1 C2 C3 -0.6(4)
C6 C1 C28 C24 -71.9(4)
C6 C1 C28 C32 163.4(3)
C7 C3 C4 C5 -178.3(3)
C7 C3 C4 O4 1.7(4)
C7 C8 C9 C10 179.3(3)
C7 C8 C13 C12 -179.3(3)
C7 C8 C13 O13 -2.1(5)
C8 C9 C10 C11 0.3(5)
C8 C9 C10 C14 -178.2(3)
C8 C13 O13 C51 112.9(3)
C9 C8 C13 C12 -0.4(5)
C9 C8 C13 O13 176.8(3)
C9 C10 C11 C12 -0.9(5)
C9 C10 C11 O11 179.2(3)
C9 C10 C14 C15 -36.6(4)
C9 C10 C14 C30 91.4(3)
C10 C11 C12 C13 1.0(5)
C10 C11 O11 C34 -166.2(4)
C10 C14 C15 C16 115.0(3)
C10 C14 C15 C20 -65.5(3)
C11 C10 C14 C15 144.9(3)
C11 C10 C14 C30 -87.1(3)
C11 C12 C13 C8 -0.3(5)
C11 C12 C13 O13 -177.5(3)
C12 C11 O11 C34 13.9(5)
C12 C13 O13 C51 -69.9(4)
C13 C8 C9 C10 0.4(5)
C14 C10 C11 C12 177.5(3)
C14 C10 C11 O11 -2.4(4)
C14 C15 C16 C17 179.6(3)
C14 C15 C20 C19 -178.5(3)
C14 C15 C20 O20 0.4(4)
C15 C16 C17 C18 -1.1(4)
C15 C16 C17 C21 175.9(3)
C15 C20 O20 C61 162.6(3)
C16 C15 C20 C19 1.0(4)
C16 C15 C20 O20 179.9(2)
C16 C17 C18 C19 1.0(4)
C16 C17 C18 O18 -177.6(2)
C16 C17 C21 C22 -116.4(3)
C16 C17 C21 C31 8.7(4)
C17 C18 C19 C20 0.0(4)
C17 C18 O18 C35 -153.4(3)
C17 C21 C22 C23 39.7(4)
C17 C21 C22 C27 -140.1(3)
C18 C17 C21 C22 60.5(3)
C18 C17 C21 C31 -174.4(3)
C18 C19 C20 C15 -1.1(4)
C18 C19 C20 O20 -179.9(3)
C19 C18 O18 C35 28.0(4)
C19 C20 O20 C61 -18.5(4)
C20 C15 C16 C17 0.1(4)
C21 C17 C18 C19 -176.1(3)
C21 C17 C18 O18 5.3(4)
C21 C22 C23 C24 179.4(3)
C21 C22 C27 C26 179.7(3)
C21 C22 C27 O27 -1.5(4)
C22 C23 C24 C25 0.3(4)
C22 C23 C24 C28 -176.2(3)
C22 C27 O27 C71 172.8(3)
C23 C22 C27 C26 -0.1(4)
C23 C22 C27 O27 178.8(3)
C23 C24 C25 C26 1.1(4)
C23 C24 C25 O25 -179.3(3)
C23 C24 C28 C1 -40.6(4)
C23 C24 C28 C32 86.5(3)
C24 C25 C26 C27 -2.0(5)
C24 C25 O25 C36 175.7(3)
C25 C24 C28 C1 143.0(3)
C25 C24 C28 C32 -89.9(3)
C25 C26 C27 C22 1.4(5)
C25 C26 C27 O27 -177.3(3)
C26 C25 O25 C36 -4.6(5)
C26 C27 O27 C71 -8.3(4)
C27 C22 C23 C24 -0.8(4)
C28 C1 C2 C3 176.5(3)
C28 C1 C6 C5 -174.9(3)
C28 C1 C6 O6 3.4(4)
C28 C24 C25 C26 177.6(3)
C28 C24 C25 O25 -2.8(4)
C29 C7 C8 C9 -88.4(4)
C29 C7 C8 C13 90.5(4)
C30 C14 C15 C16 -9.8(4)
C30 C14 C15 C20 169.7(3)
C31 C21 C22 C23 -87.5(3)
C31 C21 C22 C27 92.8(3)
C41 C42 C43 C44 176.9(5)
C41 C42 C46 C45 -177.1(3)
C42 C41 O6 C6 -170.5(3)
C42 C43 C44 N1 0.0(9)
C43 C42 C46 C45 -0.4(6)
C43 C44 N1 C45 -0.2(9)
C46 C42 C43 C44 0.3(7)
C46 C45 N1 C44 0.1(7)
C51 C52 C53 C54 177.0(4)
C51 C52 C56 C55 -177.0(4)
C52 C51 O13 C13 -168.5(3)
C52 C53 C54 N2 0.3(7)
C53 C52 C56 C55 2.0(6)
C53 C54 N2 C55 1.4(7)
C56 C52 C53 C54 -2.0(6)
C56 C55 N2 C54 -1.4(6)
C61 C62 C63 C64 180.0(3)
C61 C62 C66 C65 179.6(3)
C62 C61 O20 C20 -168.6(3)
C62 C63 C64 N3 0.4(6)
C63 C62 C66 C65 -0.5(5)
C63 C64 N3 C65 -0.3(6)
C66 C62 C63 C64 0.0(5)
C66 C65 N3 C64 -0.2(6)
C71 C72 C73 C74 -176.1(4)
C71 C72 C76 C75 177.3(4)
C72 C71 O27 C27 -69.6(4)
C72 C73 C74 N4 -1.8(7)
C73 C72 C76 C75 -0.1(6)
C73 C74 N4 C75 0.8(7)
C76 C72 C73 C74 1.3(6)
C76 C75 N4 C74 0.6(7)
N1 C45 C46 C42 0.3(7)
N2 C55 C56 C52 -0.3(6)
N3 C65 C66 C62 0.6(6)
N4 C75 C76 C72 -0.9(7)
O4 C4 C5 C6 179.8(3)
O6 C41 C42 C43 10.2(5)
O6 C41 C42 C46 -173.3(3)
O11 C11 C12 C13 -179.1(3)
O13 C51 C52 C53 48.4(5)
O13 C51 C52 C56 -132.6(4)
O18 C18 C19 C20 178.5(3)
O20 C61 C62 C63 66.9(5)
O20 C61 C62 C66 -113.1(4)
O25 C25 C26 C27 178.4(3)
O27 C71 C72 C73 -31.1(5)
O27 C71 C72 C76 151.6(3)
